data_7216729
loop_
_publ_author_name
'Wan, Chong-Qing'
'Li, Ai-Min'
'Al-Thabaiti, Shaeel A.'
'El-Mosslamy, El-Sayed H.'
'Mak, Thomas C. W.'

_publ_section_title
;
 Efficient solvent-controlled crystallization of pure polymorphs of
 1-nitro-4-(4-nitrophenylmethylthio)benzene
;
_journal_issue 38
_journal_name_full CrystEngComm
_journal_page_first 8960
_journal_paper_doi 10.1039/C4CE00753K
_journal_volume 16
_journal_year 2014
_chemical_formula_sum 'C13 H10 N2 O4 S'
_chemical_formula_weight 290.29
_chemical_name_systematic
; 
 ? 
;
_space_group_IT_number 14
_symmetry_space_group_name_Hall '-P 2ybc'
_symmetry_space_group_name_H-M 'P 1 21/c 1'
_atom_sites_solution_hydrogens geom
_atom_sites_solution_primary direct
_atom_sites_solution_secondary difmap
_audit_creation_method SHELXL-97
_cell_angle_alpha 90.00
_cell_angle_beta 102.878(5)
_cell_angle_gamma 90.00
_cell_formula_units_Z 4
_cell_length_a 4.0558(3)
_cell_length_b 20.4472(16)
_cell_length_c 16.1833(12)
_cell_measurement_temperature 296(2)
_cell_volume 1308.32(17)
_computing_structure_refinement 'SHELXL-97 (Sheldrick, 1997)'
_computing_structure_solution 'SHELXS-97 (Sheldrick, 1990)'
_diffrn_ambient_temperature 296(2)
_diffrn_measured_fraction_theta_full 0.996
_diffrn_measured_fraction_theta_max 0.996
_diffrn_radiation_monochromator graphite
_diffrn_radiation_source 'fine-focus sealed tube'
_diffrn_radiation_type MoK\a
_diffrn_radiation_wavelength 0.71073
_diffrn_reflns_av_R_equivalents 0.0359
_diffrn_reflns_av_sigmaI/netI 0.0348
_diffrn_reflns_limit_h_max 4
_diffrn_reflns_limit_h_min -4
_diffrn_reflns_limit_k_max 23
_diffrn_reflns_limit_k_min -24
_diffrn_reflns_limit_l_max 18
_diffrn_reflns_limit_l_min -19
_diffrn_reflns_number 9404
_diffrn_reflns_theta_full 25.01
_diffrn_reflns_theta_max 25.01
_diffrn_reflns_theta_min 1.63
_exptl_absorpt_coefficient_mu 0.262
_exptl_crystal_density_diffrn 1.474
_exptl_crystal_density_method 'not measured'
_exptl_crystal_F_000 600
_refine_diff_density_max 0.396
_refine_diff_density_min -0.225
_refine_diff_density_rms 0.045
_refine_ls_extinction_method none
_refine_ls_goodness_of_fit_ref 1.078
_refine_ls_hydrogen_treatment mixed
_refine_ls_matrix_type full
_refine_ls_number_parameters 181
_refine_ls_number_reflns 2296
_refine_ls_number_restraints 0
_refine_ls_restrained_S_all 1.078
_refine_ls_R_factor_all 0.0710
_refine_ls_R_factor_gt 0.0489
_refine_ls_shift/su_max 0.000
_refine_ls_shift/su_mean 0.000
_refine_ls_structure_factor_coef Fsqd
_refine_ls_weighting_details 'calc w=1/[\s^2^(Fo^2^)+(0.0660P)^2^+0.2588P] where P=(Fo^2^+2Fc^2^)/3'
_refine_ls_weighting_scheme calc
_refine_ls_wR_factor_gt 0.1227
_refine_ls_wR_factor_ref 0.1365
_reflns_number_gt 1649
_reflns_number_total 2296
_reflns_threshold_expression >2sigma(I)
_cod_data_source_file c4ce00753k2.cif
_cod_data_source_block II
_cod_depositor_comments 'Adding full bibliography for 7216727--7216731.cif.'
_cod_database_code 7216729

loop_
_symmetry_equiv_pos_as_xyz
'x, y, z'
'-x, y+1/2, -z+1/2'
'-x, -y, -z'
'x, -y-1/2, z-1/2'

loop_
_atom_site_label
_atom_site_type_symbol
_atom_site_fract_x
_atom_site_fract_y
_atom_site_fract_z
_atom_site_U_iso_or_equiv
_atom_site_adp_type
_atom_site_occupancy
_atom_site_symmetry_multiplicity
_atom_site_calc_flag
_atom_site_refinement_flags
S1 S 0.57549(19) 0.45117(3) 0.39761(4) 0.0590(3) Uani 1 1 d .
O1 O -0.1025(7) 0.63471(15) 0.06848(17) 0.1159(10) Uani 1 1 d .
O2 O 0.1784(8) 0.57007(13) 0.00453(15) 0.1088(9) Uani 1 1 d .
O3 O 1.2439(9) 0.25380(14) 0.74730(16) 0.1294(11) Uani 1 1 d .
O4 O 0.9400(9) 0.17484(13) 0.69054(16) 0.1245(11) Uani 1 1 d .
N1 N 0.0890(8) 0.58839(15) 0.06753(18) 0.0828(8) Uani 1 1 d .
N2 N 1.0587(8) 0.22827(14) 0.68725(16) 0.0788(8) Uani 1 1 d .
C1 C 0.2173(7) 0.55353(14) 0.14789(17) 0.0600(7) Uani 1 1 d .
C2 C 0.1613(7) 0.58038(13) 0.22175(18) 0.0643(7) Uani 1 1 d .
H2A H 0.0490 0.6201 0.2211 0.077 Uiso 1 1 calc R
C3 C 0.2759(7) 0.54692(12) 0.29634(16) 0.0570(7) Uani 1 1 d .
H3A H 0.2407 0.5644 0.3467 0.068 Uiso 1 1 calc R
C4 C 0.4430(6) 0.48756(11) 0.29785(14) 0.0473(6) Uani 1 1 d .
C5 C 0.4970(7) 0.46210(13) 0.22200(15) 0.0567(7) Uani 1 1 d .
H5A H 0.6093 0.4225 0.2218 0.068 Uiso 1 1 calc R
C6 C 0.3833(7) 0.49586(14) 0.14731(16) 0.0631(7) Uani 1 1 d .
H6A H 0.4201 0.4792 0.0967 0.076 Uiso 1 1 calc R
C7 C 0.7371(7) 0.37210(12) 0.37617(14) 0.0537(6) Uani 1 1 d .
H7A H 0.5686 0.3488 0.3346 0.064 Uiso 1 1 calc R
H7B H 0.9379 0.3774 0.3536 0.064 Uiso 1 1 calc R
C8 C 0.8215(6) 0.33417(12) 0.45771(14) 0.0470(6) Uani 1 1 d .
C9 C 1.0411(6) 0.35987(12) 0.52893(14) 0.0515(6) Uani 1 1 d .
H9A H 1.1360 0.4010 0.5259 0.062 Uiso 1 1 calc R
C10 C 1.1192(7) 0.32537(12) 0.60347(15) 0.0540(6) Uani 1 1 d .
H10A H 1.2666 0.3426 0.6509 0.065 Uiso 1 1 calc R
C11 C 0.9746(7) 0.26479(12) 0.60659(15) 0.0543(7) Uani 1 1 d .
C12 C 0.7601(7) 0.23786(13) 0.53814(17) 0.0608(7) Uani 1 1 d .
H12A H 0.6680 0.1966 0.5417 0.073 Uiso 1 1 calc R
C13 C 0.6820(7) 0.27283(12) 0.46348(15) 0.0562(7) Uani 1 1 d .
H13A H 0.5343 0.2551 0.4165 0.067 Uiso 1 1 calc R

loop_
_atom_site_aniso_label
_atom_site_aniso_U_11
_atom_site_aniso_U_22
_atom_site_aniso_U_33
_atom_site_aniso_U_23
_atom_site_aniso_U_13
_atom_site_aniso_U_12
S1 0.0794(5) 0.0520(4) 0.0453(4) -0.0020(3) 0.0128(3) 0.0102(3)
O1 0.110(2) 0.104(2) 0.123(2) 0.0542(18) 0.0039(17) 0.0133(18)
O2 0.156(3) 0.1018(19) 0.0584(13) 0.0185(13) 0.0019(16) -0.0223(17)
O3 0.189(3) 0.106(2) 0.0697(16) 0.0265(14) -0.0221(18) -0.003(2)
O4 0.206(3) 0.0762(18) 0.0936(18) 0.0268(14) 0.0379(19) -0.0262(19)
N1 0.088(2) 0.0728(19) 0.0771(18) 0.0252(16) -0.0043(16) -0.0183(16)
N2 0.111(2) 0.0637(18) 0.0639(16) 0.0136(13) 0.0238(16) 0.0139(16)
C1 0.0597(17) 0.0573(17) 0.0558(15) 0.0113(13) -0.0024(13) -0.0114(13)
C2 0.0643(18) 0.0461(15) 0.0792(19) 0.0054(14) 0.0092(15) 0.0018(13)
C3 0.0639(18) 0.0492(15) 0.0568(15) -0.0024(12) 0.0113(13) 0.0022(12)
C4 0.0464(15) 0.0437(14) 0.0494(13) -0.0028(10) 0.0056(11) -0.0035(11)
C5 0.0648(18) 0.0535(16) 0.0491(14) -0.0033(11) 0.0069(13) 0.0006(13)
C6 0.076(2) 0.0606(18) 0.0504(14) -0.0015(13) 0.0097(14) -0.0083(15)
C7 0.0633(17) 0.0519(15) 0.0436(12) -0.0049(11) 0.0073(12) 0.0044(12)
C8 0.0499(15) 0.0447(14) 0.0452(12) -0.0061(10) 0.0081(11) 0.0046(11)
C9 0.0551(16) 0.0461(14) 0.0517(13) -0.0008(11) 0.0083(12) -0.0031(12)
C10 0.0548(16) 0.0544(16) 0.0484(13) -0.0014(11) 0.0021(12) 0.0004(12)
C11 0.0649(18) 0.0488(15) 0.0498(14) 0.0051(11) 0.0139(13) 0.0100(13)
C12 0.077(2) 0.0404(14) 0.0672(17) -0.0039(12) 0.0201(15) -0.0034(13)
C13 0.0642(18) 0.0474(15) 0.0535(14) -0.0105(12) 0.0055(13) -0.0026(12)

loop_
_atom_type_symbol
_atom_type_description
_atom_type_scat_dispersion_real
_atom_type_scat_dispersion_imag
_atom_type_scat_source
C C 0.0033 0.0016 'International Tables Vol C Tables 4.2.6.8 and 6.1.1.4'
H H 0.0000 0.0000 'International Tables Vol C Tables 4.2.6.8 and 6.1.1.4'
N N 0.0061 0.0033 'International Tables Vol C Tables 4.2.6.8 and 6.1.1.4'
O O 0.0106 0.0060 'International Tables Vol C Tables 4.2.6.8 and 6.1.1.4'
S S 0.1246 0.1234 'International Tables Vol C Tables 4.2.6.8 and 6.1.1.4'

loop_
_geom_angle_atom_site_label_1
_geom_angle_atom_site_label_2
_geom_angle_atom_site_label_3
_geom_angle
C4 S1 C7 104.67(11)
O2 N1 O1 123.8(3)
O2 N1 C1 118.6(3)
O1 N1 C1 117.6(3)
O4 N2 O3 122.8(3)
O4 N2 C11 119.0(3)
O3 N2 C11 118.2(3)
C6 C1 C2 121.9(2)
C6 C1 N1 119.5(3)
C2 C1 N1 118.6(3)
C3 C2 C1 118.3(3)
C3 C2 H2A 120.9
C1 C2 H2A 120.9
C2 C3 C4 121.3(2)
C2 C3 H3A 119.4
C4 C3 H3A 119.4
C3 C4 C5 118.9(2)
C3 C4 S1 115.88(18)
C5 C4 S1 125.24(19)
C6 C5 C4 119.8(3)
C6 C5 H5A 120.1
C4 C5 H5A 120.1
C1 C6 C5 119.8(2)
C1 C6 H6A 120.1
C5 C6 H6A 120.1
C8 C7 S1 108.33(15)
C8 C7 H7A 110.0
S1 C7 H7A 110.0
C8 C7 H7B 110.0
S1 C7 H7B 110.0
H7A C7 H7B 108.4
C13 C8 C9 118.7(2)
C13 C8 C7 120.6(2)
C9 C8 C7 120.7(2)
C10 C9 C8 120.9(2)
C10 C9 H9A 119.6
C8 C9 H9A 119.6
C9 C10 C11 118.6(2)
C9 C10 H10A 120.7
C11 C10 H10A 120.7
C12 C11 C10 122.3(2)
C12 C11 N2 119.6(2)
C10 C11 N2 118.1(2)
C11 C12 C13 118.9(2)
C11 C12 H12A 120.6
C13 C12 H12A 120.6
C12 C13 C8 120.7(2)
C12 C13 H13A 119.7
C8 C13 H13A 119.7

loop_
_geom_bond_atom_site_label_1
_geom_bond_atom_site_label_2
_geom_bond_distance
S1 C4 1.750(2)
S1 C7 1.807(2)
O1 N1 1.227(4)
O2 N1 1.215(4)
O3 N2 1.207(3)
O4 N2 1.200(3)
N1 C1 1.473(4)
N2 C11 1.476(3)
C1 C6 1.359(4)
C1 C2 1.379(4)
C2 C3 1.375(3)
C2 H2A 0.9300
C3 C4 1.388(3)
C3 H3A 0.9300
C4 C5 1.395(3)
C5 C6 1.379(3)
C5 H5A 0.9300
C6 H6A 0.9300
C7 C8 1.503(3)
C7 H7A 0.9700
C7 H7B 0.9700
C8 C13 1.387(3)
C8 C9 1.393(3)
C9 C10 1.372(3)
C9 H9A 0.9300
C10 C11 1.376(3)
C10 H10A 0.9300
C11 C12 1.363(4)
C12 C13 1.379(3)
C12 H12A 0.9300
C13 H13A 0.9300

loop_
_geom_torsion_atom_site_label_1
_geom_torsion_atom_site_label_2
_geom_torsion_atom_site_label_3
_geom_torsion_atom_site_label_4
_geom_torsion
O2 N1 C1 C6 -11.1(4)
O1 N1 C1 C6 169.2(3)
O2 N1 C1 C2 169.7(3)
O1 N1 C1 C2 -10.1(4)
C6 C1 C2 C3 -0.6(4)
N1 C1 C2 C3 178.7(2)
C1 C2 C3 C4 -0.2(4)
C2 C3 C4 C5 0.6(4)
C2 C3 C4 S1 179.6(2)
C7 S1 C4 C3 173.79(19)
C7 S1 C4 C5 -7.2(3)
C3 C4 C5 C6 -0.3(4)
S1 C4 C5 C6 -179.3(2)
C2 C1 C6 C5 0.8(4)
N1 C1 C6 C5 -178.4(2)
C4 C5 C6 C1 -0.4(4)
C4 S1 C7 C8 -173.76(17)
S1 C7 C8 C13 124.7(2)
S1 C7 C8 C9 -55.3(3)
C13 C8 C9 C10 0.1(4)
C7 C8 C9 C10 -179.9(2)
C8 C9 C10 C11 -0.3(4)
C9 C10 C11 C12 0.6(4)
C9 C10 C11 N2 -179.6(2)
O4 N2 C11 C12 1.2(4)
O3 N2 C11 C12 -178.6(3)
O4 N2 C11 C10 -178.5(3)
O3 N2 C11 C10 1.7(4)
C10 C11 C12 C13 -0.8(4)
N2 C11 C12 C13 179.5(2)
C11 C12 C13 C8 0.6(4)
C9 C8 C13 C12 -0.2(4)
C7 C8 C13 C12 179.8(2)
